data_7201500
loop_
_publ_author_name
'Fu, Xiao-Fei'
'Yue, Yan-Feng'
'Guo, Rui'
'Li, Le-Le'
'Sun, Wei'
'Fang, Chen-Jie'
'Xu, Chun-Hu'
'Yan, Chun-Hua'

_publ_section_title
;
 An enhanced fluorescence in a tunable face-to-face \p&#x22EF;\p
 stacking assembly directed by the H-bonding
;
_journal_issue 11
_journal_name_full CrystEngComm
_journal_page_first 2268
_journal_paper_doi 10.1039/b910263a
_journal_volume 11
_journal_year 2009
_space_group_IT_number 1
_symmetry_cell_setting triclinic
_symmetry_Int_Tables_number 1
_symmetry_space_group_name_Hall 'P 1'
_symmetry_space_group_name_H-M 'P 1'
_audit_creation_date 2008-03-16
_audit_creation_method 'Materials Studio'
_cell_angle_alpha 97.2362
_cell_angle_beta 97.2326
_cell_angle_gamma 138.5594
_cell_length_a 17.9844
_cell_length_b 17.9841
_cell_length_c 18.0545
_cell_volume 3611.695
_cod_data_source_file zni.cif
_cod_data_source_block zni
_cod_original_sg_symbol_H-M P1
_cod_database_code 7201500

loop_
_symmetry_equiv_pos_as_xyz
x,y,z

loop_
_atom_site_label
_atom_site_type_symbol
_atom_site_fract_x
_atom_site_fract_y
_atom_site_fract_z
_atom_site_U_iso_or_equiv
_atom_site_adp_type
_atom_site_occupancy
C1 C 0.22977 0.63728 0.35315 0.00000 Uiso 1.00
C2 C 0.30773 0.71549 0.26403 0.00000 Uiso 1.00
C3 C 0.37064 0.70865 0.30635 0.00000 Uiso 1.00
C4 C 0.22237 0.37936 0.34026 0.00000 Uiso 1.00
C5 C 0.38279 0.80112 0.07033 0.00000 Uiso 1.00
C6 C 0.29830 0.41569 0.46270 0.00000 Uiso 1.00
C7 C 0.62685 0.86826 0.47670 0.00000 Uiso 1.00
C8 C 0.13353 0.48610 0.06359 0.00000 Uiso 1.00
C9 C 0.62051 0.76820 0.53822 0.00000 Uiso 1.00
C10 C 0.53731 0.63448 0.14768 0.00000 Uiso 1.00
C11 C 0.42567 0.49748 0.20135 0.00000 Uiso 1.00
C12 C 0.36204 0.50421 0.16026 0.00000 Uiso 1.00
C13 C 0.28217 0.87704 0.64811 0.00000 Uiso 1.00
C14 C 0.45168 0.04416 0.73678 0.00000 Uiso 1.00
C15 C 0.40412 0.06621 0.69440 0.00000 Uiso 1.00
C16 C 0.04049 0.88367 0.65939 0.00000 Uiso 1.00
C17 C 0.73264 0.31411 0.92985 0.00000 Uiso 1.00
C18 C 0.95271 0.83607 0.53713 0.00000 Uiso 1.00
C19 C 0.39221 0.15075 0.52285 0.00000 Uiso 1.00
C20 C 0.41962 0.06988 0.93305 0.00000 Uiso 1.00
C21 C 0.22940 0.07911 0.45777 0.00000 Uiso 1.00
C22 C 0.48638 0.38985 0.85346 0.00000 Uiso 1.00
C23 C 0.29556 0.22333 0.79898 0.00000 Uiso 1.00
C24 C 0.34417 0.20179 0.84047 0.00000 Uiso 1.00
C25 C 0.38521 0.53175 0.90601 0.00000 Uiso 1.00
C26 C 0.46371 0.70036 0.90901 0.00000 Uiso 1.00
C27 C 0.45779 0.65300 0.83899 0.00000 Uiso 1.00
C28 C 0.12964 0.28964 0.65581 0.00000 Uiso 1.00
C29 C 0.55325 0.98262 0.91888 0.00000 Uiso 1.00
C30 C 0.16369 0.20088 0.61630 0.00000 Uiso 1.00
C31 C 0.61837 0.64123 0.74071 0.00000 Uiso 1.00
C32 C 0.23602 0.66984 0.85019 0.00000 Uiso 1.00
C33 C 0.51914 0.47895 0.64807 0.00000 Uiso 1.00
C34 C 0.38490 0.73893 0.59854 0.00000 Uiso 1.00
C35 C 0.24946 0.54801 0.57319 0.00000 Uiso 1.00
C36 C 0.25578 0.59545 0.64332 0.00000 Uiso 1.00
C37 C 0.62773 0.47846 0.09491 0.00000 Uiso 1.00
C38 C 0.79599 0.55913 0.09326 0.00000 Uiso 1.00
C39 C 0.81619 0.62051 0.16363 0.00000 Uiso 1.00
C40 C 0.63173 0.47190 0.34309 0.00000 Uiso 1.00
C41 C 0.06302 0.63393 0.08107 0.00000 Uiso 1.00
C42 C 0.58788 0.55030 0.38457 0.00000 Uiso 1.00
C43 C 0.90096 0.87688 0.25942 0.00000 Uiso 1.00
C44 C 0.81946 0.38407 0.14741 0.00000 Uiso 1.00
C45 C 0.82992 0.87084 0.35048 0.00000 Uiso 1.00
C46 C 0.13956 0.78486 0.40289 0.00000 Uiso 1.00
C47 C 0.97260 0.67351 0.42612 0.00000 Uiso 1.00
C48 C 0.95084 0.61088 0.35573 0.00000 Uiso 1.00
C49 C 0.78183 0.13523 0.40601 0.00000 Uiso 1.00
C50 C 0.95044 0.21373 0.40901 0.00000 Uiso 1.00
C51 C 0.90307 0.20776 0.33899 0.00000 Uiso 1.00
C52 C 0.53965 0.87958 0.15581 0.00000 Uiso 1.00
C53 C 0.23268 0.30329 0.41885 0.00000 Uiso 1.00
C54 C 0.45094 0.91368 0.11633 0.00000 Uiso 1.00
C55 C 0.89121 0.36834 0.24071 0.00000 Uiso 1.00
C56 C 0.91993 0.98609 0.35019 0.00000 Uiso 1.00
C57 C 0.72890 0.26908 0.14810 0.00000 Uiso 1.00
C58 C 0.98889 0.13488 0.09854 0.00000 Uiso 1.00
C59 C 0.79798 -0.00060 0.07324 0.00000 Uiso 1.00
C60 C 0.84547 0.00577 0.14336 0.00000 Uiso 1.00
C61 C 0.72844 0.37770 0.59488 0.00000 Uiso 1.00
C62 C 0.80916 0.54598 0.59323 0.00000 Uiso 1.00
C63 C 0.87049 0.56615 0.66362 0.00000 Uiso 1.00
C64 C 0.72187 0.38166 0.84312 0.00000 Uiso 1.00
C65 C 0.88399 0.81303 0.58110 0.00000 Uiso 1.00
C66 C 0.80029 0.33782 0.88456 0.00000 Uiso 1.00
C67 C 0.12684 0.65085 0.75939 0.00000 Uiso 1.00
C68 C 0.63412 0.56954 0.64738 0.00000 Uiso 1.00
C69 C 0.12078 0.57988 0.85050 0.00000 Uiso 1.00
C70 C 0.03488 0.88952 0.90289 0.00000 Uiso 1.00
C71 C 0.92347 0.72254 0.92611 0.00000 Uiso 1.00
C72 C 0.86087 0.70083 0.85573 0.00000 Uiso 1.00
C73 C 0.12707 0.03220 0.14808 0.00000 Uiso 1.00
C74 C 0.29423 0.20170 0.23674 0.00000 Uiso 1.00
C75 C 0.31621 0.15406 0.19437 0.00000 Uiso 1.00
C76 C 0.13368 0.79045 0.15938 0.00000 Uiso 1.00
C77 C 0.56416 0.48262 0.42984 0.00000 Uiso 1.00
C78 C 0.08605 0.70265 0.03710 0.00000 Uiso 1.00
C79 C 0.40074 0.14213 0.02284 0.00000 Uiso 1.00
C80 C 0.31991 0.16959 0.43305 0.00000 Uiso 1.00
C81 C 0.32914 0.97935 0.95775 0.00000 Uiso 1.00
C82 C 0.63988 0.23630 0.35350 0.00000 Uiso 1.00
C83 C 0.47335 0.04548 0.29903 0.00000 Uiso 1.00
C84 C 0.45182 0.09411 0.34050 0.00000 Uiso 1.00
C85 C 0.88726 0.97975 0.85316 0.00000 Uiso 1.00
C86 C 0.96547 0.05772 0.76404 0.00000 Uiso 1.00
C87 C 0.95859 0.12060 0.80635 0.00000 Uiso 1.00
C88 C 0.62930 0.97228 0.84028 0.00000 Uiso 1.00
C89 C 0.05114 0.13276 0.57031 0.00000 Uiso 1.00
C90 C 0.66566 0.04827 0.96272 0.00000 Uiso 1.00
C91 C 0.11819 0.37680 0.97673 0.00000 Uiso 1.00
C92 C 0.73612 0.88355 0.56355 0.00000 Uiso 1.00
C93 C 0.01817 0.37050 0.03827 0.00000 Uiso 1.00
C94 C 0.88445 0.28727 0.64768 0.00000 Uiso 1.00
C95 C 0.74746 0.17563 0.70136 0.00000 Uiso 1.00
C96 C 0.75423 0.11203 0.66029 0.00000 Uiso 1.00
H97 H 0.17366 0.59964 0.38953 0.00000 Uiso 1.00
H98 H 0.32047 0.74944 0.21560 0.00000 Uiso 1.00
H99 H 0.44487 0.73351 0.29942 0.00000 Uiso 1.00
H100 H 0.19948 0.38968 0.28777 0.00000 Uiso 1.00
H101 H 0.29917 0.73604 0.02230 0.00000 Uiso 1.00
H102 H 0.34777 0.46344 0.52524 0.00000 Uiso 1.00
H103 H 0.59947 0.89012 0.43775 0.00000 Uiso 1.00
H104 H 0.17491 0.56458 0.10698 0.00000 Uiso 1.00
H105 H 0.58331 0.69388 0.55619 0.00000 Uiso 1.00
H106 H 0.61227 0.70406 0.13007 0.00000 Uiso 1.00
H107 H 0.40034 0.44057 0.23538 0.00000 Uiso 1.00
H108 H 0.27266 0.45461 0.15251 0.00000 Uiso 1.00
H109 H 0.20655 0.78417 0.61185 0.00000 Uiso 1.00
H110 H 0.53430 0.10470 0.78515 0.00000 Uiso 1.00
H111 H 0.43790 0.14841 0.70098 0.00000 Uiso 1.00
H112 H 0.10428 0.91410 0.71166 0.00000 Uiso 1.00
H113 H 0.71681 0.27964 0.97819 0.00000 Uiso 1.00
H114 H 0.93733 0.82302 0.47464 0.00000 Uiso 1.00
H115 H 0.45368 0.16441 0.56352 0.00000 Uiso 1.00
H116 H 0.45292 0.06775 0.88831 0.00000 Uiso 1.00
H117 H 0.13664 0.02281 0.43847 0.00000 Uiso 1.00
H118 H 0.57343 0.48281 0.87144 0.00000 Uiso 1.00
H119 H 0.20424 0.16309 0.76460 0.00000 Uiso 1.00
H120 H 0.30268 0.12035 0.84827 0.00000 Uiso 1.00
H121 H 0.34741 0.45661 0.92302 0.00000 Uiso 1.00
H122 H 0.49735 0.78266 0.93134 0.00000 Uiso 1.00
H123 H 0.48354 0.68665 0.79059 0.00000 Uiso 1.00
H124 H 0.14134 0.35375 0.68892 0.00000 Uiso 1.00
H125 H 0.48924 0.96715 0.93776 0.00000 Uiso 1.00
H126 H 0.21019 0.18451 0.61428 0.00000 Uiso 1.00
H127 H 0.63990 0.70212 0.78963 0.00000 Uiso 1.00
H128 H 0.31430 0.70314 0.88546 0.00000 Uiso 1.00
H129 H 0.44528 0.38628 0.61141 0.00000 Uiso 1.00
H130 H 0.45362 0.82630 0.59317 0.00000 Uiso 1.00
H131 H 0.19314 0.45708 0.54154 0.00000 Uiso 1.00
H132 H 0.20639 0.55318 0.68288 0.00000 Uiso 1.00
H133 H 0.53473 0.42146 0.07700 0.00000 Uiso 1.00
H134 H 0.85839 0.57422 0.07162 0.00000 Uiso 1.00
H135 H 0.89764 0.69477 0.21287 0.00000 Uiso 1.00
H136 H 0.66073 0.44863 0.30930 0.00000 Uiso 1.00
H137 H 0.02718 0.55015 0.06242 0.00000 Uiso 1.00
H138 H 0.57705 0.60187 0.38769 0.00000 Uiso 1.00
H139 H 0.91397 0.84933 0.21155 0.00000 Uiso 1.00
H140 H 0.81751 0.42564 0.11060 0.00000 Uiso 1.00
H141 H 0.77379 0.83397 0.38684 0.00000 Uiso 1.00
H142 H 0.23277 0.85951 0.40935 0.00000 Uiso 1.00
H143 H 0.91206 0.64756 0.45671 0.00000 Uiso 1.00
H144 H 0.86906 0.52222 0.31512 0.00000 Uiso 1.00
H145 H 0.70669 0.09743 0.42303 0.00000 Uiso 1.00
H146 H 0.03275 0.24738 0.43136 0.00000 Uiso 1.00
H147 H 0.93673 0.23351 0.29058 0.00000 Uiso 1.00
H148 H 0.60374 0.89124 0.18890 0.00000 Uiso 1.00
H149 H 0.21723 0.23928 0.43772 0.00000 Uiso 1.00
H150 H 0.43460 0.96020 0.11433 0.00000 Uiso 1.00
H151 H 0.95214 0.38990 0.28962 0.00000 Uiso 1.00
H152 H 0.95330 0.06440 0.38547 0.00000 Uiso 1.00
H153 H 0.63623 0.19520 0.11145 0.00000 Uiso 1.00
H154 H 0.07624 0.20362 0.09314 0.00000 Uiso 1.00
H155 H 0.70703 0.94305 0.04160 0.00000 Uiso 1.00
H156 H 0.80325 0.95641 0.18295 0.00000 Uiso 1.00
H157 H 0.67143 0.28468 0.57697 0.00000 Uiso 1.00
H158 H 0.82431 0.60841 0.57159 0.00000 Uiso 1.00
H159 H 0.94473 0.64759 0.71286 0.00000 Uiso 1.00
H160 H 0.69859 0.41064 0.80934 0.00000 Uiso 1.00
H161 H 0.80020 0.77718 0.56245 0.00000 Uiso 1.00
H162 H 0.85185 0.32698 0.88766 0.00000 Uiso 1.00
H163 H 0.09927 0.66379 0.71147 0.00000 Uiso 1.00
H164 H 0.67572 0.56764 0.61055 0.00000 Uiso 1.00
H165 H 0.08388 0.52375 0.88686 0.00000 Uiso 1.00
H166 H 0.10958 0.98274 0.90937 0.00000 Uiso 1.00
H167 H 0.89745 0.66196 0.95668 0.00000 Uiso 1.00
H168 H 0.77219 0.61907 0.81513 0.00000 Uiso 1.00
H169 H 0.03420 0.95661 0.11185 0.00000 Uiso 1.00
H170 H 0.35480 0.28434 0.28511 0.00000 Uiso 1.00
H171 H 0.39835 0.18774 0.20097 0.00000 Uiso 1.00
H172 H 0.16410 0.85424 0.21164 0.00000 Uiso 1.00
H173 H 0.52966 0.46674 0.47816 0.00000 Uiso 1.00
H174 H 0.07300 0.68727 0.97462 0.00000 Uiso 1.00
H175 H 0.41436 0.20357 0.06352 0.00000 Uiso 1.00
H176 H 0.31776 0.20287 0.38831 0.00000 Uiso 1.00
H177 H 0.27286 0.88659 0.93842 0.00000 Uiso 1.00
H178 H 0.73283 0.32336 0.37146 0.00000 Uiso 1.00
H179 H 0.41311 0.95415 0.26467 0.00000 Uiso 1.00
H180 H 0.37039 0.05266 0.34829 0.00000 Uiso 1.00
H181 H 0.84961 0.92362 0.88953 0.00000 Uiso 1.00
H182 H 0.99946 0.07050 0.71563 0.00000 Uiso 1.00
H183 H 0.98342 0.19482 0.79942 0.00000 Uiso 1.00
H184 H 0.63959 0.94933 0.78780 0.00000 Uiso 1.00
H185 H 0.98605 0.04914 0.52228 0.00000 Uiso 1.00
H186 H 0.71342 0.09775 0.02526 0.00000 Uiso 1.00
H187 H 0.14003 0.34940 0.93776 0.00000 Uiso 1.00
H188 H 0.81458 0.92491 0.60694 0.00000 Uiso 1.00
H189 H 0.94385 0.33333 0.05623 0.00000 Uiso 1.00
H190 H 0.95400 0.36224 0.63007 0.00000 Uiso 1.00
H191 H 0.69051 0.15026 0.73536 0.00000 Uiso 1.00
H192 H 0.70466 0.02265 0.65256 0.00000 Uiso 1.00
N193 N 0.32088 0.65899 0.36298 0.00000 Uiso 1.00
N194 N 0.21813 0.66975 0.29376 0.00000 Uiso 1.00
N195 N 0.29158 0.46378 0.41265 0.00000 Uiso 1.00
N196 N 0.43933 0.77965 0.09550 0.00000 Uiso 1.00
N197 N 0.19686 0.49006 0.02419 0.00000 Uiso 1.00
N198 N 0.55121 0.75874 0.48291 0.00000 Uiso 1.00
N199 N 0.43315 0.59126 0.12610 0.00000 Uiso 1.00
N200 N 0.53700 0.58038 0.19335 0.00000 Uiso 1.00
N201 N 0.29641 0.95974 0.63804 0.00000 Uiso 1.00
N202 N 0.37384 0.92393 0.70735 0.00000 Uiso 1.00
N203 N 0.05203 0.88089 0.58702 0.00000 Uiso 1.00
N204 N 0.68302 0.34217 0.90346 0.00000 Uiso 1.00
N205 N 0.46542 0.17340 0.97478 0.00000 Uiso 1.00
N206 N 0.27564 0.06727 0.51493 0.00000 Uiso 1.00
N207 N 0.46553 0.30787 0.87514 0.00000 Uiso 1.00
N208 N 0.38609 0.34283 0.80723 0.00000 Uiso 1.00
N209 N 0.40790 0.54582 0.83729 0.00000 Uiso 1.00
N210 N 0.41723 0.62297 0.95132 0.00000 Uiso 1.00
N211 N 0.21335 0.30053 0.67052 0.00000 Uiso 1.00
N212 N 0.53033 0.93445 0.84106 0.00000 Uiso 1.00
N213 N 0.23981 0.71523 0.79254 0.00000 Uiso 1.00
N214 N 0.50933 0.52486 0.70749 0.00000 Uiso 1.00
N215 N 0.34186 0.71681 0.65924 0.00000 Uiso 1.00
N216 N 0.33165 0.63930 0.54492 0.00000 Uiso 1.00
N217 N 0.70906 0.56909 0.16445 0.00000 Uiso 1.00
N218 N 0.67604 0.46863 0.04983 0.00000 Uiso 1.00
N219 N 0.63072 0.54321 0.32955 0.00000 Uiso 1.00
N220 N 0.09341 0.68989 0.15878 0.00000 Uiso 1.00
N221 N 0.92271 0.44692 0.20609 0.00000 Uiso 1.00
N222 N 0.81813 0.80157 0.29269 0.00000 Uiso 1.00
N223 N 0.05711 0.68182 0.34109 0.00000 Uiso 1.00
N224 N 0.09258 0.78413 0.45596 0.00000 Uiso 1.00
N225 N 0.79590 0.15788 0.33728 0.00000 Uiso 1.00
N226 N 0.87306 0.16727 0.45133 0.00000 Uiso 1.00
N227 N 0.55058 0.96330 0.17054 0.00000 Uiso 1.00
N228 N 0.18454 0.28039 0.34103 0.00000 Uiso 1.00
N229 N 0.96536 0.98987 0.29256 0.00000 Uiso 1.00
N230 N 0.77486 0.25929 0.20750 0.00000 Uiso 1.00
N231 N 0.96683 0.09187 0.15926 0.00000 Uiso 1.00
N232 N 0.88923 0.08159 0.04494 0.00000 Uiso 1.00
N233 N 0.81903 0.45900 0.66444 0.00000 Uiso 1.00
N234 N 0.71866 0.42603 0.54979 0.00000 Uiso 1.00
N235 N 0.79318 0.38065 0.82955 0.00000 Uiso 1.00
N236 N 0.93994 0.84342 0.65881 0.00000 Uiso 1.00
N237 N 0.69696 0.67276 0.70608 0.00000 Uiso 1.00
N238 N 0.05152 0.56808 0.79269 0.00000 Uiso 1.00
N239 N 0.93185 0.80711 0.84110 0.00000 Uiso 1.00
N240 N 0.03411 0.84250 0.95595 0.00000 Uiso 1.00
N241 N 0.20971 0.04635 0.13802 0.00000 Uiso 1.00
N242 N 0.17401 0.12392 0.20732 0.00000 Uiso 1.00
N243 N 0.13089 0.80198 0.08700 0.00000 Uiso 1.00
N244 N 0.59223 0.43301 0.40342 0.00000 Uiso 1.00
N245 N 0.42344 0.21541 0.47477 0.00000 Uiso 1.00
N246 N 0.31726 0.02555 0.01490 0.00000 Uiso 1.00
N247 N 0.55790 0.21548 0.37515 0.00000 Uiso 1.00
N248 N 0.59285 0.13600 0.30729 0.00000 Uiso 1.00
N249 N 0.90893 0.07084 0.86298 0.00000 Uiso 1.00
N250 N 0.91976 0.96814 0.79377 0.00000 Uiso 1.00
N251 N 0.71374 0.04152 0.91266 0.00000 Uiso 1.00
N252 N 0.02971 0.18932 0.59551 0.00000 Uiso 1.00
N253 N 0.74010 0.94691 0.52417 0.00000 Uiso 1.00
N254 N 0.00867 0.30117 0.98294 0.00000 Uiso 1.00
N255 N 0.84128 0.18314 0.62613 0.00000 Uiso 1.00
N256 N 0.83032 0.28694 0.69335 0.00000 Uiso 1.00
Zn257 Zn 0.37123 0.62758 0.44672 0.00000 Uiso 1.00
Zn258 Zn 0.37706 0.62664 0.05074 0.00000 Uiso 1.00
Zn259 Zn 0.18107 0.92512 0.55307 0.00000 Uiso 1.00
Zn260 Zn 0.57786 0.32814 0.94967 0.00000 Uiso 1.00
Zn261 Zn 0.37641 0.43073 0.75478 0.00000 Uiso 1.00
Zn262 Zn 0.37726 0.82783 0.75060 0.00000 Uiso 1.00
Zn263 Zn 0.67615 0.62120 0.24543 0.00000 Uiso 1.00
Zn264 Zn 0.07700 0.62709 0.24905 0.00000 Uiso 1.00
Zn265 Zn 0.68075 0.12636 0.25481 0.00000 Uiso 1.00
Zn266 Zn 0.07788 0.12730 0.25059 0.00000 Uiso 1.00
Zn267 Zn 0.87114 0.42608 0.74541 0.00000 Uiso 1.00
Zn268 Zn 0.87715 0.82704 0.74908 0.00000 Uiso 1.00
Zn269 Zn 0.17508 0.93099 0.05304 0.00000 Uiso 1.00
Zn270 Zn 0.57816 0.32785 0.44964 0.00000 Uiso 1.00
Zn271 Zn 0.87749 0.12115 0.94673 0.00000 Uiso 1.00
Zn272 Zn 0.87675 0.12714 0.55077 0.00000 Uiso 1.00
